data_7216222
loop_
_publ_author_name
'Wang, Lei'
'Wang, Wenqiang'
'Guo, Dong'
'Zhang, Ao'
'Song, Yaoguang'
'Zhang, Yiheng'
'Huang, Keke'

_publ_section_title
;
 Design and syntheses of hybrid supramolecular architectures: based on
 [Fe(C2O4)3]3&#x2212; metallotectons and diverse organic cations
;
_journal_issue 24
_journal_name_full CrystEngComm
_journal_page_first 5437
_journal_paper_doi 10.1039/c4ce00357h
_journal_volume 16
_journal_year 2014
_chemical_formula_moiety 'C28 H23 Fe N4 O11'
_chemical_formula_sum 'C28 H23 Fe N4 O11'
_chemical_formula_weight 647.35
_chemical_name_systematic
; 
 ? 
;
_space_group_IT_number 2
_symmetry_cell_setting triclinic
_symmetry_space_group_name_Hall '-P 1'
_symmetry_space_group_name_H-M 'P -1'
_atom_sites_solution_hydrogens geom
_atom_sites_solution_primary direct
_atom_sites_solution_secondary difmap
_audit_creation_method SHELXL-97
_cell_angle_alpha 88.5820(10)
_cell_angle_beta 88.2020(10)
_cell_angle_gamma 71.4000(10)
_cell_formula_units_Z 2
_cell_length_a 7.5990(5)
_cell_length_b 11.7318(7)
_cell_length_c 16.7071(10)
_cell_measurement_temperature 293(2)
_cell_volume 1410.78(15)
_computing_structure_refinement 'SHELXL-97 (Sheldrick, 1997)'
_computing_structure_solution 'SHELXS-97 (Sheldrick, 1990)'
_diffrn_ambient_temperature 293(2)
_diffrn_measured_fraction_theta_full 'ACTA 50'
_diffrn_measured_fraction_theta_max 0.916
_diffrn_radiation_monochromator graphite
_diffrn_radiation_source 'fine-focus sealed tube'
_diffrn_radiation_type MoK\a
_diffrn_radiation_wavelength 0.71073
_diffrn_reflns_av_R_equivalents 0.0614
_diffrn_reflns_av_sigmaI/netI 0.0513
_diffrn_reflns_limit_h_max 9
_diffrn_reflns_limit_h_min -9
_diffrn_reflns_limit_k_max 15
_diffrn_reflns_limit_k_min -7
_diffrn_reflns_limit_l_max 22
_diffrn_reflns_limit_l_min -20
_diffrn_reflns_number 9093
_diffrn_reflns_theta_full 'ACTA 50'
_diffrn_reflns_theta_max 28.36
_diffrn_reflns_theta_min 1.83
_exptl_absorpt_coefficient_mu 0.604
_exptl_crystal_colour emerald
_exptl_crystal_density_diffrn 1.524
_exptl_crystal_density_method 'not measured'
_exptl_crystal_description block
_exptl_crystal_F_000 666
_exptl_crystal_size_max 0.25
_exptl_crystal_size_mid 0.20
_exptl_crystal_size_min 0.16
_refine_diff_density_max 0.499
_refine_diff_density_min -0.450
_refine_diff_density_rms 0.059
_refine_ls_extinction_method none
_refine_ls_goodness_of_fit_ref 1.013
_refine_ls_hydrogen_treatment mixed
_refine_ls_matrix_type full
_refine_ls_number_parameters 408
_refine_ls_number_reflns 6465
_refine_ls_number_restraints 0
_refine_ls_restrained_S_all 1.013
_refine_ls_R_factor_all 0.0543
_refine_ls_R_factor_gt 0.0435
_refine_ls_shift/su_max 0.000
_refine_ls_shift/su_mean 0.000
_refine_ls_structure_factor_coef Fsqd
_refine_ls_weighting_details 'calc w=1/[\s^2^(Fo^2^)+(0.0776P)^2^+0.0000P] where P=(Fo^2^+2Fc^2^)/3'
_refine_ls_weighting_scheme calc
_refine_ls_wR_factor_gt 0.1233
_refine_ls_wR_factor_ref 0.1298
_reflns_number_gt 5091
_reflns_number_total 6465
_reflns_threshold_expression >2sigma(I)
_cod_data_source_file c4ce00357h2.cif
_cod_data_source_block compound2
_cod_depositor_comments
;
The following automatic conversions were performed:

'_symmetry_cell_setting' value 'Triclinic' changed to 'triclinic'
according to
/usr/data/users/saulius/crontab/automatic-downloads/rss-feeds/RSC/lib/dictionaries/cif_core.dic
dictionary named 'cif_core.dic' version 2.4.2 from 2011-04-26.

Automatic conversion script
Id: cif_fix_values 2281 2013-09-26 08:29:07Z andrius 
;
_cod_original_sg_symbol_H-M P-1
_cod_database_code 7216222

loop_
_symmetry_equiv_pos_as_xyz
'x, y, z'
'-x, -y, -z'

loop_
_atom_site_label
_atom_site_type_symbol
_atom_site_fract_x
_atom_site_fract_y
_atom_site_fract_z
_atom_site_U_iso_or_equiv
_atom_site_adp_type
_atom_site_occupancy
_atom_site_symmetry_multiplicity
_atom_site_calc_flag
_atom_site_refinement_flags
Fe1 Fe 0.63876(4) 0.19703(2) 0.305450(16) 0.03870(11) Uani 1 1 d .
O5 O 0.3750(2) 0.26009(13) 0.34182(9) 0.0462(3) Uani 1 1 d .
O1 O 0.89543(19) 0.13827(13) 0.25851(9) 0.0446(3) Uani 1 1 d .
O4 O 0.5919(2) 0.10296(14) 0.21747(9) 0.0470(3) Uani 1 1 d .
O8 O 0.5789(2) 0.36001(13) 0.25885(9) 0.0481(4) Uani 1 1 d .
N2 N 0.6819(2) 0.04637(15) 0.38677(10) 0.0414(4) Uani 1 1 d .
O7 O 0.3635(2) 0.54018(13) 0.26385(11) 0.0588(4) Uani 1 1 d .
O6 O 0.1376(2) 0.43030(15) 0.34785(10) 0.0586(4) Uani 1 1 d .
N1 N 0.7350(2) 0.25645(17) 0.41190(11) 0.0481(4) Uani 1 1 d .
C21 C 1.1970(3) -0.44317(18) 0.04605(12) 0.0411(4) Uani 1 1 d .
C4 C 0.2928(3) 0.37229(19) 0.32681(12) 0.0422(4) Uani 1 1 d .
O3 O 0.7356(3) -0.02330(17) 0.12270(12) 0.0732(5) Uani 1 1 d .
C1 C 0.7358(3) 0.04294(18) 0.17660(13) 0.0444(5) Uani 1 1 d .
N4 N 1.1518(3) -0.59313(19) 0.13605(11) 0.0567(5) Uani 1 1 d .
C22 C 1.2086(3) -0.56586(18) 0.06282(12) 0.0414(4) Uani 1 1 d .
C3 C 0.4180(3) 0.43287(18) 0.27856(12) 0.0422(4) Uani 1 1 d .
C2 C 0.9183(3) 0.05962(17) 0.20398(13) 0.0434(5) Uani 1 1 d .
N3 N 1.1283(2) -0.35862(16) 0.10252(12) 0.0511(4) Uani 1 1 d .
H3 H 1.0888 -0.3794 0.1476 0.061 Uiso 1 1 calc R
C9 C 0.7305(3) 0.0652(2) 0.46121(12) 0.0446(5) Uani 1 1 d .
C5 C 0.6653(3) -0.0610(2) 0.37153(14) 0.0504(5) Uani 1 1 d .
H5 H 0.6313 -0.0746 0.3205 0.060 Uiso 1 1 calc R
C20 C 1.2572(3) -0.4096(2) -0.02808(13) 0.0488(5) Uani 1 1 d .
C10 C 0.7531(3) 0.1795(2) 0.47552(12) 0.0479(5) Uani 1 1 d .
O2 O 1.0659(2) -0.00025(15) 0.17467(12) 0.0693(5) Uani 1 1 d .
C8 C 0.7600(3) -0.0230(2) 0.52298(13) 0.0562(6) Uani 1 1 d .
C23 C 1.2786(3) -0.64970(19) 0.00217(14) 0.0486(5) Uani 1 1 d .
C11 C 0.7954(3) 0.2064(3) 0.55228(14) 0.0640(7) Uani 1 1 d .
C7 C 0.7427(3) -0.1334(2) 0.50394(17) 0.0648(7) Uani 1 1 d .
H7 H 0.7625 -0.1941 0.5427 0.078 Uiso 1 1 calc R
C24 C 1.3354(4) -0.6124(2) -0.07338(14) 0.0607(6) Uani 1 1 d .
H24 H 1.3801 -0.6687 -0.1135 0.073 Uiso 1 1 calc R
C25 C 1.3253(4) -0.4985(2) -0.08746(14) 0.0617(6) Uani 1 1 d .
H25 H 1.3638 -0.4766 -0.1372 0.074 Uiso 1 1 calc R
C6 C 0.6966(3) -0.1529(2) 0.42838(16) 0.0618(7) Uani 1 1 d .
H6 H 0.6863 -0.2270 0.4152 0.074 Uiso 1 1 calc R
C17 C 1.1199(4) -0.2452(2) 0.0907(2) 0.0687(7) Uani 1 1 d .
H17 H 1.0730 -0.1898 0.1311 0.082 Uiso 1 1 calc R
C13 C 0.8042(3) 0.0089(4) 0.60065(15) 0.0771(9) Uani 1 1 d .
H13 H 0.8233 -0.0476 0.6423 0.093 Uiso 1 1 calc R
C16 C 0.7616(4) 0.3612(2) 0.42237(18) 0.0659(7) Uani 1 1 d .
H16 H 0.7535 0.4132 0.3787 0.079 Uiso 1 1 calc R
C19 C 1.2475(4) -0.2889(2) -0.03940(18) 0.0672(7) Uani 1 1 d .
H19 H 1.2881 -0.2640 -0.0878 0.081 Uiso 1 1 calc R
C28 C 1.1653(4) -0.7075(3) 0.14846(17) 0.0734(8) Uani 1 1 d .
H28 H 1.1275 -0.7292 0.1984 0.088 Uiso 1 1 calc R
C14 C 0.8163(4) 0.3198(3) 0.56136(19) 0.0854(10) Uani 1 1 d .
H14 H 0.8403 0.3432 0.6115 0.102 Uiso 1 1 calc R
C12 C 0.8186(3) 0.1160(4) 0.61475(15) 0.0771(9) Uani 1 1 d .
H12 H 0.8444 0.1335 0.6662 0.093 Uiso 1 1 calc R
C26 C 1.2882(4) -0.7691(2) 0.01997(19) 0.0678(7) Uani 1 1 d .
H26 H 1.3334 -0.8286 -0.0181 0.081 Uiso 1 1 calc R
C27 C 1.2308(4) -0.7961(3) 0.0932(2) 0.0792(9) Uani 1 1 d .
H27 H 1.2357 -0.8746 0.1059 0.095 Uiso 1 1 calc R
C15 C 0.8016(4) 0.3957(3) 0.4975(2) 0.0826(9) Uani 1 1 d .
H15 H 0.8181 0.4702 0.5036 0.099 Uiso 1 1 calc R
C18 C 1.1797(4) -0.2085(2) 0.0193(2) 0.0769(9) Uani 1 1 d .
H18 H 1.1735 -0.1286 0.0113 0.092 Uiso 1 1 calc R
O11 O 0.9627(2) 0.6525(2) 0.25111(13) 0.0728(6) Uani 1 1 d G
O9 O 0.5857(2) 0.68908(18) 0.28287(13) 0.0782(5) Uani 1 1 d G
H9A H 0.5322 0.6367 0.2756 0.117 Uiso 1 1 d G
H9B H 0.5459 0.7470 0.2496 0.117 Uiso 1 1 d G
O10 O 0.4437(3) 0.88207(18) 0.18159(18) 0.0921(7) Uani 1 1 d G
H10A H 0.4970 0.9157 0.1474 0.138 Uiso 1 1 d G
H10B H 0.3365 0.9299 0.1935 0.138 Uiso 1 1 d G
H11A H 0.856(4) 0.662(2) 0.2593(15) 0.050(7) Uiso 1 1 d .
H11B H 1.008(4) 0.600(2) 0.2726(17) 0.050(9) Uiso 1 1 d .

loop_
_atom_site_aniso_label
_atom_site_aniso_U_11
_atom_site_aniso_U_22
_atom_site_aniso_U_33
_atom_site_aniso_U_23
_atom_site_aniso_U_13
_atom_site_aniso_U_12
Fe1 0.04043(17) 0.04287(18) 0.03476(17) 0.00364(12) 0.00093(11) -0.01652(12)
O5 0.0449(8) 0.0473(8) 0.0476(8) 0.0093(6) 0.0070(6) -0.0177(6)
O1 0.0382(7) 0.0500(8) 0.0495(8) -0.0011(7) 0.0012(6) -0.0197(6)
O4 0.0434(8) 0.0573(9) 0.0440(8) -0.0030(7) -0.0033(6) -0.0210(7)
O8 0.0474(8) 0.0484(8) 0.0499(8) 0.0111(7) 0.0075(6) -0.0185(7)
N2 0.0383(9) 0.0474(9) 0.0391(9) 0.0042(7) 0.0030(7) -0.0152(7)
O7 0.0578(10) 0.0421(8) 0.0773(12) 0.0061(8) 0.0023(8) -0.0179(7)
O6 0.0457(9) 0.0605(10) 0.0658(10) -0.0008(8) 0.0123(7) -0.0128(7)
N1 0.0469(10) 0.0538(10) 0.0456(10) -0.0092(8) 0.0014(8) -0.0184(8)
C21 0.0393(10) 0.0450(10) 0.0410(10) -0.0019(8) -0.0027(8) -0.0159(8)
C4 0.0431(11) 0.0496(11) 0.0366(10) -0.0003(9) 0.0011(8) -0.0187(9)
O3 0.0712(12) 0.0763(12) 0.0748(12) -0.0314(10) -0.0001(9) -0.0254(10)
C1 0.0507(12) 0.0398(10) 0.0442(11) 0.0024(9) -0.0032(9) -0.0164(9)
N4 0.0703(13) 0.0732(13) 0.0417(10) 0.0062(9) -0.0052(9) -0.0445(11)
C22 0.0436(11) 0.0457(11) 0.0401(10) 0.0017(8) -0.0062(8) -0.0212(9)
C3 0.0470(11) 0.0439(11) 0.0388(10) 0.0034(8) -0.0006(8) -0.0192(9)
C2 0.0435(11) 0.0377(10) 0.0501(12) 0.0055(9) 0.0049(9) -0.0157(9)
N3 0.0472(10) 0.0514(10) 0.0562(11) -0.0123(9) 0.0014(8) -0.0171(8)
C9 0.0289(9) 0.0628(13) 0.0350(10) 0.0063(9) 0.0047(7) -0.0058(9)
C5 0.0472(12) 0.0521(12) 0.0544(13) 0.0074(10) 0.0022(9) -0.0206(10)
C20 0.0475(12) 0.0521(12) 0.0479(12) 0.0108(10) -0.0051(9) -0.0177(10)
C10 0.0313(10) 0.0689(14) 0.0373(10) -0.0082(10) 0.0015(8) -0.0067(9)
O2 0.0498(10) 0.0611(10) 0.0983(14) -0.0200(10) 0.0205(9) -0.0200(8)
C8 0.0306(10) 0.0832(17) 0.0410(11) 0.0167(11) 0.0072(8) -0.0008(10)
C23 0.0483(12) 0.0464(11) 0.0509(12) -0.0021(10) -0.0089(9) -0.0138(9)
C11 0.0359(11) 0.102(2) 0.0452(13) -0.0266(13) 0.0005(9) -0.0083(12)
C7 0.0427(12) 0.0720(16) 0.0690(16) 0.0348(14) 0.0127(11) -0.0068(11)
C24 0.0685(16) 0.0657(15) 0.0455(12) -0.0103(11) 0.0037(11) -0.0175(12)
C25 0.0681(16) 0.0766(17) 0.0380(12) 0.0050(11) 0.0065(10) -0.0208(13)
C6 0.0499(13) 0.0579(14) 0.0756(18) 0.0205(13) 0.0114(12) -0.0172(11)
C17 0.0570(15) 0.0512(14) 0.096(2) -0.0215(14) -0.0082(14) -0.0125(11)
C13 0.0421(13) 0.131(3) 0.0383(13) 0.0190(16) 0.0016(10) -0.0012(15)
C16 0.0662(16) 0.0640(15) 0.0741(17) -0.0162(13) -0.0027(13) -0.0288(13)
C19 0.0684(17) 0.0590(15) 0.0766(18) 0.0265(14) -0.0143(13) -0.0248(13)
C28 0.093(2) 0.093(2) 0.0595(15) 0.0306(15) -0.0224(14) -0.0652(18)
C14 0.0557(16) 0.126(3) 0.0653(18) -0.0476(19) -0.0067(13) -0.0130(16)
C12 0.0455(14) 0.138(3) 0.0313(12) -0.0096(15) -0.0028(9) -0.0055(16)
C26 0.0743(17) 0.0479(13) 0.0840(19) -0.0044(13) -0.0192(14) -0.0214(12)
C27 0.096(2) 0.0595(16) 0.099(2) 0.0240(16) -0.0358(18) -0.0473(16)
C15 0.0718(19) 0.085(2) 0.095(2) -0.0445(19) -0.0025(17) -0.0276(16)
C18 0.0772(19) 0.0421(13) 0.115(3) 0.0141(15) -0.0233(17) -0.0229(13)
O11 0.0549(13) 0.0865(17) 0.0656(13) -0.0115(12) -0.0001(10) -0.0058(11)
O9 0.0669(12) 0.0797(13) 0.0955(15) -0.0101(11) 0.0018(10) -0.0336(10)
O10 0.0606(12) 0.0690(13) 0.150(2) 0.0130(14) -0.0018(13) -0.0261(10)

loop_
_atom_type_symbol
_atom_type_description
_atom_type_scat_dispersion_real
_atom_type_scat_dispersion_imag
_atom_type_scat_source
C C 0.0033 0.0016 'International Tables Vol C Tables 4.2.6.8 and 6.1.1.4'
H H 0.0000 0.0000 'International Tables Vol C Tables 4.2.6.8 and 6.1.1.4'
Fe Fe 0.3463 0.8444 'International Tables Vol C Tables 4.2.6.8 and 6.1.1.4'
N N 0.0061 0.0033 'International Tables Vol C Tables 4.2.6.8 and 6.1.1.4'
O O 0.0106 0.0060 'International Tables Vol C Tables 4.2.6.8 and 6.1.1.4'

loop_
_geom_angle_atom_site_label_1
_geom_angle_atom_site_label_2
_geom_angle_atom_site_label_3
_geom_angle
O8 Fe1 O4 103.15(6)
O8 Fe1 O5 81.47(6)
O4 Fe1 O5 94.89(6)
O8 Fe1 O1 95.35(6)
O4 Fe1 O1 81.54(6)
O5 Fe1 O1 174.61(6)
O8 Fe1 N2 163.99(6)
O4 Fe1 N2 91.10(6)
O5 Fe1 N2 90.17(6)
O1 Fe1 N2 93.93(6)
O8 Fe1 N1 90.16(7)
O4 Fe1 N1 165.53(7)
O5 Fe1 N1 92.65(6)
O1 Fe1 N1 91.71(6)
N2 Fe1 N1 76.53(7)
C4 O5 Fe1 115.63(12)
C2 O1 Fe1 114.33(12)
C1 O4 Fe1 115.58(13)
C3 O8 Fe1 115.49(12)
C5 N2 C9 117.93(19)
C5 N2 Fe1 127.27(15)
C9 N2 Fe1 114.80(14)
C16 N1 C10 118.7(2)
C16 N1 Fe1 127.03(18)
C10 N1 Fe1 113.98(14)
N3 C21 C20 119.29(19)
N3 C21 C22 119.98(18)
C20 C21 C22 120.73(19)
O6 C4 O5 126.57(19)
O6 C4 C3 120.48(19)
O5 C4 C3 112.93(17)
O3 C1 O4 125.1(2)
O3 C1 C2 121.1(2)
O4 C1 C2 113.73(17)
C28 N4 C22 115.6(2)
N4 C22 C23 124.2(2)
N4 C22 C21 117.98(19)
C23 C22 C21 117.84(19)
O7 C3 O8 125.53(19)
O7 C3 C4 120.57(19)
O8 C3 C4 113.88(17)
O2 C2 O1 126.0(2)
O2 C2 C1 120.02(19)
O1 C2 C1 114.00(17)
C17 N3 C21 122.2(2)
N2 C9 C8 122.5(2)
N2 C9 C10 116.99(19)
C8 C9 C10 120.5(2)
N2 C5 C6 122.9(2)
C21 C20 C19 117.6(2)
C21 C20 C25 118.8(2)
C19 C20 C25 123.5(2)
N1 C10 C11 123.1(2)
N1 C10 C9 117.14(18)
C11 C10 C9 119.8(2)
C7 C8 C9 117.3(2)
C7 C8 C13 125.1(3)
C9 C8 C13 117.6(3)
C22 C23 C26 116.8(2)
C22 C23 C24 120.2(2)
C26 C23 C24 123.1(2)
C10 C11 C14 116.3(3)
C10 C11 C12 118.4(3)
C14 C11 C12 125.2(3)
C6 C7 C8 120.1(2)
C25 C24 C23 121.1(2)
C24 C25 C20 121.3(2)
C7 C6 C5 119.2(2)
N3 C17 C18 120.6(3)
C12 C13 C8 122.0(3)
N1 C16 C15 121.7(3)
C18 C19 C20 120.6(3)
N4 C28 C27 124.8(2)
C15 C14 C11 120.5(2)
C13 C12 C11 121.7(2)
C27 C26 C23 118.9(3)
C26 C27 C28 119.8(2)
C14 C15 C16 119.6(3)
C19 C18 C17 119.7(2)

loop_
_geom_bond_atom_site_label_1
_geom_bond_atom_site_label_2
_geom_bond_distance
Fe1 O8 1.9654(14)
Fe1 O4 1.9669(14)
Fe1 O5 1.9835(14)
Fe1 O1 1.9919(14)
Fe1 N2 2.1487(17)
Fe1 N1 2.1570(17)
O5 C4 1.286(2)
O1 C2 1.281(2)
O4 C1 1.282(3)
O8 C3 1.287(2)
N2 C5 1.336(3)
N2 C9 1.351(3)
O7 C3 1.215(2)
O6 C4 1.205(2)
N1 C16 1.324(3)
N1 C10 1.359(3)
C21 N3 1.353(3)
C21 C20 1.397(3)
C21 C22 1.435(3)
C4 C3 1.554(3)
O3 C1 1.204(3)
C1 C2 1.546(3)
N4 C28 1.324(3)
N4 C22 1.350(3)
C22 C23 1.400(3)
C2 O2 1.213(2)
N3 C17 1.322(3)
C9 C8 1.413(3)
C9 C10 1.432(3)
C5 C6 1.387(3)
C20 C19 1.404(3)
C20 C25 1.419(3)
C10 C11 1.400(3)
C8 C7 1.389(4)
C8 C13 1.438(4)
C23 C26 1.404(3)
C23 C24 1.425(3)
C11 C14 1.401(5)
C11 C12 1.443(4)
C7 C6 1.365(4)
C24 C25 1.330(3)
C17 C18 1.371(4)
C13 C12 1.323(4)
C16 C15 1.399(4)
C19 C18 1.348(4)
C28 C27 1.367(5)
C14 C15 1.357(5)
C26 C27 1.349(4)
